data_7022305
loop_
_publ_author_name
'Basu Baul, Tushar S.'
'Kundu, Sajal'
'Mitra, Sivaprasad'
'H\"opfl, Herbert'
'Tiekink, Edward R. T.'
'Linden, Anthony'

_publ_section_title
;
 The influence of counter ion and ligand methyl substitution on the
 solid-state structures and photophysical properties of mercury(II)
 complexes with (E)-N-(pyridin-2-ylmethylidene)arylamines.
;
_journal_issue 5
_journal_name_full 'Dalton transactions (Cambridge, England : 2003)'
_journal_page_first 1905
_journal_page_last 1920
_journal_paper_doi 10.1039/c2dt32283h
_journal_volume 42
_journal_year 2013
_chemical_formula_moiety 'C24 H20 Br4 Hg2 N4'
_chemical_formula_sum 'C24 H20 Br4 Hg2 N4'
_chemical_formula_weight 1085.06
_chemical_name_systematic
;
?
;
_space_group_IT_number 2
_symmetry_cell_setting triclinic
_symmetry_Int_Tables_number 2
_symmetry_space_group_name_Hall '-P 1'
_symmetry_space_group_name_H-M 'P -1'
_atom_sites_solution_hydrogens geom
_atom_sites_solution_primary direct
_atom_sites_solution_secondary difmap
_audit_creation_date 22-Dec-2010
_audit_creation_method SHELXL-97
_cell_angle_alpha 106.595(3)
_cell_angle_beta 100.732(2)
_cell_angle_gamma 99.5612(19)
_cell_formula_units_Z 1
_cell_length_a 8.03383(16)
_cell_length_b 8.9441(2)
_cell_length_c 10.0091(3)
_cell_measurement_reflns_used 12264
_cell_measurement_temperature 160(1)
_cell_measurement_theta_max 32.4787
_cell_measurement_theta_min 2.1868
_cell_volume 658.57(3)
_computing_cell_refinement 'CrysAlisPro, Version 1.171.34.40 (Agilent Technologies, 2010)'
_computing_data_collection 'CrysAlisPro, Version 1.171.34.40 (Agilent Technologies, 2010)'
_computing_data_reduction 'CrysAlisPro, Version 1.171.34.40 (Agilent Technologies, 2010)'
_computing_molecular_graphics 'ORTEPII (Johnson, 1976)'
_computing_publication_material 'SHELXL97 and PLATON (Spek, 2009)'
_computing_structure_refinement 'SHELXL97 (Sheldrick, 2008)'
_computing_structure_solution 'SHELXS97 (Sheldrick, 2008)'
_diffrn_ambient_temperature 160(1)
_diffrn_detector 'Atlas CCD camera on \k goniostat'
_diffrn_detector_area_resol_mean 10.3801
_diffrn_measured_fraction_theta_full 0.998
_diffrn_measured_fraction_theta_max 0.918
_diffrn_measurement_device_type 'Oxford Diffraction SuperNova, dual radiation diffractometer'
_diffrn_measurement_method '\w scans'
_diffrn_radiation_monochromator mirror
_diffrn_radiation_source 'SuperNova (Mo) X-ray Source'
_diffrn_radiation_type 'Mo K\a'
_diffrn_radiation_wavelength 0.71073
_diffrn_reflns_av_R_equivalents 0.0328
_diffrn_reflns_av_sigmaI/netI 0.0258
_diffrn_reflns_limit_h_max 12
_diffrn_reflns_limit_h_min -12
_diffrn_reflns_limit_k_max 13
_diffrn_reflns_limit_k_min -13
_diffrn_reflns_limit_l_max 14
_diffrn_reflns_limit_l_min -15
_diffrn_reflns_number 20442
_diffrn_reflns_theta_full 30.01
_diffrn_reflns_theta_max 32.55
_diffrn_reflns_theta_min 2.19
_diffrn_standards_decay_% 0
_diffrn_standards_number 0
_exptl_absorpt_coefficient_mu 17.694
_exptl_absorpt_correction_T_max 0.358
_exptl_absorpt_correction_T_min 0.145
_exptl_absorpt_correction_type analytical
_exptl_absorpt_process_details
;
Analytical numeric absorption correction using a multifaceted crystal
model based on expressions derived by R.C. Clark & J.S. Reid.
CrysAlisPro, Version 1.171.34.40 (Agilent Technologies, 2010)
(Clark, R. C. & Reid, J. S. (1995). Acta Cryst. A51, 887-897)
;
_exptl_crystal_colour pale-yellow
_exptl_crystal_density_diffrn 2.736
_exptl_crystal_density_method 'not measured'
_exptl_crystal_description prism
_exptl_crystal_F_000 492
_exptl_crystal_size_max 0.10
_exptl_crystal_size_mid 0.10
_exptl_crystal_size_min 0.05
_refine_diff_density_max 9.547
_refine_diff_density_min -1.356
_refine_diff_density_rms 0.232
_refine_ls_extinction_method none
_refine_ls_goodness_of_fit_ref 1.072
_refine_ls_hydrogen_treatment constr
_refine_ls_matrix_type full
_refine_ls_number_parameters 154
_refine_ls_number_reflns 4394
_refine_ls_number_restraints 0
_refine_ls_restrained_S_all 1.072
_refine_ls_R_factor_all 0.0424
_refine_ls_R_factor_gt 0.0384
_refine_ls_shift/su_max 0.001
_refine_ls_shift/su_mean 0.000
_refine_ls_structure_factor_coef Fsqd
_refine_ls_weighting_details 'w=1/[\s^2^(Fo^2^)+(0.0497P)^2^+4.7432P] where P=(Fo^2^+2Fc^2^)/3'
_refine_ls_weighting_scheme calc
_refine_ls_wR_factor_gt 0.0976
_refine_ls_wR_factor_ref 0.1002
_reflns_number_gt 4057
_reflns_number_total 4394
_reflns_threshold_expression 'I > 2\s(I)'
_cod_data_source_file c2dt32283h.txt
_cod_data_source_block 2
_cod_database_code 7022305

loop_
_symmetry_equiv_pos_as_xyz
'x, y, z'
'-x, -y, -z'

loop_
_atom_site_label
_atom_site_type_symbol
_atom_site_fract_x
_atom_site_fract_y
_atom_site_fract_z
_atom_site_U_iso_or_equiv
_atom_site_adp_type
_atom_site_occupancy
_atom_site_symmetry_multiplicity
_atom_site_calc_flag
_atom_site_refinement_flags
Hg1 Hg 0.21087(3) 0.19905(2) 0.08756(2) 0.02574(7) Uani 1 1 d .
Br1 Br -0.10968(7) 0.14048(6) 0.11702(6) 0.02385(11) Uani 1 1 d .
Br2 Br 0.43891(8) 0.18419(7) 0.29057(6) 0.02811(12) Uani 1 1 d .
N1 N 0.2986(6) 0.2653(5) -0.1013(5) 0.0203(8) Uani 1 1 d .
N2 N 0.2094(6) 0.4868(5) 0.1171(5) 0.0202(8) Uani 1 1 d .
C1 C 0.2883(7) 0.4119(6) -0.1083(6) 0.0192(9) Uani 1 1 d .
C2 C 0.3254(7) 0.4612(7) -0.2204(6) 0.0232(10) Uani 1 1 d .
H2 H 0.3174 0.5654 -0.2224 0.028 Uiso 1 1 calc R
C3 C 0.3740(8) 0.3583(8) -0.3289(7) 0.0302(12) Uani 1 1 d .
H3 H 0.3967 0.3889 -0.4084 0.036 Uiso 1 1 calc R
C4 C 0.3896(8) 0.2079(7) -0.3206(7) 0.0267(11) Uani 1 1 d .
H4 H 0.4258 0.1354 -0.3929 0.032 Uiso 1 1 calc R
C5 C 0.3507(8) 0.1663(7) -0.2040(7) 0.0271(11) Uani 1 1 d .
H5 H 0.3617 0.0643 -0.1975 0.033 Uiso 1 1 calc R
C6 C 0.2421(7) 0.5250(6) 0.0104(6) 0.0215(9) Uani 1 1 d .
H6 H 0.2368 0.6291 0.0069 0.026 Uiso 1 1 calc R
C7 C 0.1726(6) 0.5987(6) 0.2337(6) 0.0191(9) Uani 1 1 d .
C8 C 0.1490(8) 0.7497(7) 0.2353(7) 0.0264(11) Uani 1 1 d .
H8 H 0.1535 0.7823 0.1533 0.032 Uiso 1 1 calc R
C9 C 0.1186(9) 0.8532(7) 0.3568(7) 0.0300(12) Uani 1 1 d .
H9 H 0.1033 0.9566 0.3580 0.036 Uiso 1 1 calc R
C10 C 0.1107(8) 0.8054(7) 0.4761(7) 0.0292(12) Uani 1 1 d .
H10 H 0.0872 0.8752 0.5581 0.035 Uiso 1 1 calc R
C11 C 0.1367(8) 0.6573(8) 0.4760(7) 0.0296(12) Uani 1 1 d .
H11 H 0.1349 0.6268 0.5593 0.035 Uiso 1 1 calc R
C12 C 0.1656(7) 0.5521(7) 0.3555(6) 0.0237(10) Uani 1 1 d .
H12 H 0.1805 0.4489 0.3553 0.028 Uiso 1 1 calc R

loop_
_atom_site_aniso_label
_atom_site_aniso_U_11
_atom_site_aniso_U_22
_atom_site_aniso_U_33
_atom_site_aniso_U_23
_atom_site_aniso_U_13
_atom_site_aniso_U_12
Hg1 0.03171(12) 0.02406(11) 0.02573(12) 0.01325(8) 0.00811(8) 0.00778(8)
Br1 0.0297(3) 0.0183(2) 0.0250(3) 0.00693(18) 0.0114(2) 0.00452(18)
Br2 0.0309(3) 0.0282(3) 0.0263(3) 0.0125(2) 0.0033(2) 0.0077(2)
N1 0.023(2) 0.0193(18) 0.020(2) 0.0079(15) 0.0068(16) 0.0056(15)
N2 0.023(2) 0.0174(18) 0.022(2) 0.0067(15) 0.0087(17) 0.0057(15)
C1 0.018(2) 0.018(2) 0.019(2) 0.0040(17) 0.0052(17) 0.0035(16)
C2 0.025(2) 0.024(2) 0.024(3) 0.012(2) 0.009(2) 0.0056(19)
C3 0.031(3) 0.036(3) 0.025(3) 0.010(2) 0.013(2) 0.003(2)
C4 0.027(3) 0.026(2) 0.025(3) 0.003(2) 0.011(2) 0.004(2)
C5 0.031(3) 0.018(2) 0.034(3) 0.006(2) 0.015(2) 0.008(2)
C6 0.026(2) 0.018(2) 0.023(2) 0.0080(18) 0.0067(19) 0.0082(18)
C7 0.017(2) 0.019(2) 0.019(2) 0.0042(17) 0.0034(17) 0.0036(16)
C8 0.033(3) 0.027(2) 0.025(3) 0.011(2) 0.011(2) 0.013(2)
C9 0.036(3) 0.023(2) 0.031(3) 0.006(2) 0.011(2) 0.008(2)
C10 0.030(3) 0.029(3) 0.022(3) -0.001(2) 0.007(2) 0.004(2)
C11 0.031(3) 0.030(3) 0.024(3) 0.008(2) 0.006(2) 0.000(2)
C12 0.025(2) 0.022(2) 0.023(2) 0.0064(19) 0.005(2) 0.0043(19)

loop_
_atom_type_symbol
_atom_type_description
_atom_type_number_in_cell
_atom_type_scat_dispersion_real
_atom_type_scat_dispersion_imag
_atom_type_scat_source
C C 24 0.0033 0.0016
; International Tables for Crystallography (1992).
Vol. C, Tables 4.2.6.8 and 6.1.1.4
;
H H 20 0.0000 0.0000
; International Tables for Crystallography (1992).
Vol. C, Tables 4.2.6.8 and 6.1.1.4
;
Br Br 4 -0.2901 2.4595
; International Tables for Crystallography (1992).
Vol. C, Tables 4.2.6.8 and 6.1.1.4
;
Hg Hg 2 -2.3894 9.2266
; International Tables for Crystallography (1992).
Vol. C, Tables 4.2.6.8 and 6.1.1.4
;
N N 4 0.0061 0.0033
; International Tables for Crystallography (1992).
Vol. C, Tables 4.2.6.8 and 6.1.1.4
;

loop_
_geom_angle_atom_site_label_1
_geom_angle_atom_site_label_2
_geom_angle_atom_site_label_3
_geom_angle
_geom_angle_site_symmetry_3
N1 Hg1 N2 70.44(15) .
N1 Hg1 Br2 118.84(11) .
N2 Hg1 Br2 109.66(11) .
N1 Hg1 Br1 126.56(11) .
N2 Hg1 Br1 91.40(10) .
Br2 Hg1 Br1 114.59(2) .
N1 Hg1 Br1 84.90(11) 2
N2 Hg1 Br1 146.02(11) 2
Br2 Hg1 Br1 102.542(19) 2
Br1 Hg1 Br1 84.768(17) 2
Hg1 Br1 Hg1 95.232(17) 2
C5 N1 C1 118.9(5) .
C5 N1 Hg1 124.4(4) .
C1 N1 Hg1 116.6(3) .
C6 N2 C7 121.3(5) .
C6 N2 Hg1 111.9(3) .
C7 N2 Hg1 126.8(3) .
N1 C1 C2 122.1(5) .
N1 C1 C6 118.8(5) .
C2 C1 C6 119.1(5) .
C3 C2 C1 119.3(5) .
C3 C2 H2 120.3 .
C1 C2 H2 120.3 .
C2 C3 C4 118.9(5) .
C2 C3 H3 120.5 .
C4 C3 H3 120.5 .
C5 C4 C3 118.6(5) .
C5 C4 H4 120.7 .
C3 C4 H4 120.7 .
N1 C5 C4 122.0(5) .
N1 C5 H5 119.0 .
C4 C5 H5 119.0 .
N2 C6 C1 121.7(5) .
N2 C6 H6 119.2 .
C1 C6 H6 119.2 .
C8 C7 C12 119.4(5) .
C8 C7 N2 124.3(5) .
C12 C7 N2 116.3(5) .
C7 C8 C9 120.0(5) .
C7 C8 H8 120.0 .
C9 C8 H8 120.0 .
C10 C9 C8 120.0(6) .
C10 C9 H9 120.0 .
C8 C9 H9 120.0 .
C11 C10 C9 120.2(6) .
C11 C10 H10 119.9 .
C9 C10 H10 119.9 .
C10 C11 C12 120.6(6) .
C10 C11 H11 119.7 .
C12 C11 H11 119.7 .
C11 C12 C7 119.7(5) .
C11 C12 H12 120.1 .
C7 C12 H12 120.1 .

loop_
_geom_bond_atom_site_label_1
_geom_bond_atom_site_label_2
_geom_bond_distance
_geom_bond_site_symmetry_2
Hg1 N1 2.327(4) .
Hg1 N2 2.507(4) .
Hg1 Br2 2.5203(6) .
Hg1 Br1 2.6299(6) .
Hg1 Br1 3.0140(6) 2
N1 C5 1.334(7) .
N1 C1 1.348(6) .
N2 C6 1.268(7) .
N2 C7 1.419(7) .
C1 C2 1.381(7) .
C1 C6 1.475(7) .
C2 C3 1.374(8) .
C2 H2 0.9500 .
C3 C4 1.395(9) .
C3 H3 0.9500 .
C4 C5 1.394(9) .
C4 H4 0.9500 .
C5 H5 0.9500 .
C6 H6 0.9500 .
C7 C8 1.391(7) .
C7 C12 1.403(8) .
C8 C9 1.392(8) .
C8 H8 0.9500 .
C9 C10 1.387(9) .
C9 H9 0.9500 .
C10 C11 1.375(9) .
C10 H10 0.9500 .
C11 C12 1.387(8) .
C11 H11 0.9500 .
C12 H12 0.9500 .

loop_
_geom_torsion_atom_site_label_1
_geom_torsion_atom_site_label_2
_geom_torsion_atom_site_label_3
_geom_torsion_atom_site_label_4
_geom_torsion
_geom_torsion_site_symmetry_1
_geom_torsion_site_symmetry_4
N1 Hg1 Br1 Hg1 79.69(14) . 2
N2 Hg1 Br1 Hg1 146.18(11) . 2
Br2 Hg1 Br1 Hg1 -101.41(2) . 2
Br1 Hg1 Br1 Hg1 0.0 2 2
N2 Hg1 N1 C5 176.5(5) . .
Br2 Hg1 N1 C5 74.3(5) . .
Br1 Hg1 N1 C5 -106.9(5) . .
Br1 Hg1 N1 C5 -27.2(5) 2 .
N2 Hg1 N1 C1 -6.3(4) . .
Br2 Hg1 N1 C1 -108.5(4) . .
Br1 Hg1 N1 C1 70.4(4) . .
Br1 Hg1 N1 C1 150.0(4) 2 .
N1 Hg1 N2 C6 5.5(4) . .
Br2 Hg1 N2 C6 120.2(4) . .
Br1 Hg1 N2 C6 -123.1(4) . .
Br1 Hg1 N2 C6 -40.4(5) 2 .
N1 Hg1 N2 C7 -176.2(5) . .
Br2 Hg1 N2 C7 -61.6(4) . .
Br1 Hg1 N2 C7 55.2(4) . .
Br1 Hg1 N2 C7 137.9(3) 2 .
C5 N1 C1 C2 1.8(8) . .
Hg1 N1 C1 C2 -175.6(4) . .
C5 N1 C1 C6 -175.9(5) . .
Hg1 N1 C1 C6 6.7(6) . .
N1 C1 C2 C3 0.2(8) . .
C6 C1 C2 C3 177.9(5) . .
C1 C2 C3 C4 -1.9(9) . .
C2 C3 C4 C5 1.6(9) . .
C1 N1 C5 C4 -2.0(9) . .
Hg1 N1 C5 C4 175.1(4) . .
C3 C4 C5 N1 0.4(9) . .
C7 N2 C6 C1 177.2(5) . .
Hg1 N2 C6 C1 -4.4(7) . .
N1 C1 C6 N2 -1.2(8) . .
C2 C1 C6 N2 -178.9(5) . .
C6 N2 C7 C8 7.8(8) . .
Hg1 N2 C7 C8 -170.3(4) . .
C6 N2 C7 C12 -170.2(5) . .
Hg1 N2 C7 C12 11.6(7) . .
C12 C7 C8 C9 -0.0(9) . .
N2 C7 C8 C9 -178.0(5) . .
C7 C8 C9 C10 -0.5(10) . .
C8 C9 C10 C11 1.5(10) . .
C9 C10 C11 C12 -2.1(10) . .
C10 C11 C12 C7 1.6(9) . .
C8 C7 C12 C11 -0.5(8) . .
N2 C7 C12 C11 177.6(5) . .
